data_7036021
loop_
_publ_author_name
'Tacke, Reinhold'
'Kobelt, Claudia'
'Baus, Johannes A.'
'Bertermann, R\"udiger'
'Burschka, Christian'

_publ_section_title
;
 Synthesis, structure and reactivity of a donor-stabilised silylene with a
 bulky bidentate benzamidinato ligand.
;
_journal_issue 33
_journal_name_full 'Dalton transactions (Cambridge, England : 2003)'
_journal_page_first 14959
_journal_page_last 14974
_journal_paper_doi 10.1039/c5dt01581b
_journal_volume 44
_journal_year 2015
_chemical_formula_moiety 'C33 H45 N3 Se Si'
_chemical_formula_sum 'C33 H45 N3 Se Si'
_chemical_formula_weight 590.77
_chemical_name_systematic
;
 ?
;
_space_group_crystal_system monoclinic
_space_group_IT_number 14
_space_group_name_Hall '-P 2ybc'
_space_group_name_H-M_alt 'P 1 21/c 1'
_symmetry_space_group_name_Hall '-P 2ybc'
_symmetry_space_group_name_H-M 'P 1 21/c 1'
_atom_sites_solution_hydrogens geom
_audit_creation_method SHELXL-2013
_audit_update_record
;
2015-04-23 deposited with the CCDC.
2015-06-05 downloaded from the CCDC.
;
_cell_angle_alpha 90
_cell_angle_beta 113.44(3)
_cell_angle_gamma 90
_cell_formula_units_Z 4
_cell_length_a 20.372(4)
_cell_length_b 9.872(2)
_cell_length_c 17.527(4)
_cell_measurement_reflns_used 5000
_cell_measurement_temperature 173(2)
_cell_measurement_theta_max 29.0
_cell_measurement_theta_min 2.4
_cell_volume 3234.0(14)
_computing_cell_refinement 'STOE IPDS'
_computing_data_collection 'STOE IPDS'
_computing_data_reduction 'STOE IPDS'
_computing_molecular_graphics 'ORTEP & POV-Ray'
_computing_publication_material 'Bruker SHELXTL'
_computing_structure_refinement 'SHELXL-2013 (Sheldrick, 2013)'
_computing_structure_solution 'SHELXS-2013 (Sheldrick, 2013)'
_diffrn_ambient_temperature 173(2)
_diffrn_measured_fraction_theta_full 1.000
_diffrn_measured_fraction_theta_max 1.000
_diffrn_measurement_device_type image_plate-Stoe-IPDS
_diffrn_measurement_method 'omega scan'
_diffrn_radiation_monochromator graphite
_diffrn_radiation_source 'fine-focus sealed tube'
_diffrn_radiation_type MoK\a
_diffrn_radiation_wavelength 0.71073
_diffrn_reflns_av_R_equivalents 0.0637
_diffrn_reflns_av_unetI/netI 0.0571
_diffrn_reflns_laue_measured_fraction_full 1.000
_diffrn_reflns_laue_measured_fraction_max 1.000
_diffrn_reflns_limit_h_max 25
_diffrn_reflns_limit_h_min -25
_diffrn_reflns_limit_k_max 12
_diffrn_reflns_limit_k_min -12
_diffrn_reflns_limit_l_max 21
_diffrn_reflns_limit_l_min -21
_diffrn_reflns_number 34256
_diffrn_reflns_point_group_measured_fraction_full 1.000
_diffrn_reflns_point_group_measured_fraction_max 1.000
_diffrn_reflns_theta_full 26.000
_diffrn_reflns_theta_max 26.019
_diffrn_reflns_theta_min 2.333
_exptl_absorpt_coefficient_mu 1.223
_exptl_absorpt_correction_T_max 0.7752
_exptl_absorpt_correction_T_min 0.7504
_exptl_absorpt_correction_type multi-scan
_exptl_absorpt_process_details
;
[c.f. r.h. blessing, acta cryst. (1995), a51, 33-38]
;
_exptl_crystal_colour yellow
_exptl_crystal_density_diffrn 1.213
_exptl_crystal_description block
_exptl_crystal_F_000 1248
_exptl_crystal_size_max 0.5
_exptl_crystal_size_mid 0.3
_exptl_crystal_size_min 0.2
_refine_diff_density_max 0.664
_refine_diff_density_min -0.682
_refine_diff_density_rms 0.067
_refine_ls_extinction_method none
_refine_ls_goodness_of_fit_ref 0.910
_refine_ls_hydrogen_treatment constr
_refine_ls_matrix_type full
_refine_ls_number_parameters 353
_refine_ls_number_reflns 6362
_refine_ls_number_restraints 0
_refine_ls_restrained_S_all 0.910
_refine_ls_R_factor_all 0.0726
_refine_ls_R_factor_gt 0.0462
_refine_ls_shift/su_max 0.001
_refine_ls_shift/su_mean 0.000
_refine_ls_structure_factor_coef Fsqd
_refine_ls_weighting_details 'w=1/[\s^2^(Fo^2^)+(0.0746P)^2^] where P=(Fo^2^+2Fc^2^)/3'
_refine_ls_weighting_scheme calc
_refine_ls_wR_factor_gt 0.1102
_refine_ls_wR_factor_ref 0.1182
_reflns_Friedel_coverage 0.000
_reflns_number_gt 4208
_reflns_number_total 6362
_reflns_threshold_expression 'I > 2\s(I)'
_cod_data_source_file c5dt01581b1.cif
_cod_data_source_block KOB45C_multiscan
_cod_depositor_comments 'Adding full bibliography for 7036018--7036028.cif.'
_cod_original_cell_volume 3234.2(13)
_cod_database_code 7036021
_shelx_space_group_comment
;
The symmetry employed for this shelxl refinement is uniquely defined
by the following loop, which should always be used as a source of
symmetry information in preference to the above space-group names.
They are only intended as comments.
;
_shelxl_version_number 2013-4

loop_
_space_group_symop_operation_xyz
'x, y, z'
'-x, y+1/2, -z+1/2'
'-x, -y, -z'
'x, -y-1/2, z-1/2'

loop_
_atom_site_label
_atom_site_type_symbol
_atom_site_fract_x
_atom_site_fract_y
_atom_site_fract_z
_atom_site_U_iso_or_equiv
_atom_site_adp_type
_atom_site_occupancy
_atom_site_site_symmetry_order
_atom_site_calc_flag
_atom_site_refinement_flags_posn
_atom_site_refinement_flags_adp
Se Se 0.18761(2) 0.84293(4) 0.47384(2) 0.04373(13) Uani 1 1 d . .
Si Si 0.19993(4) 1.04949(9) 0.51082(4) 0.0276(2) Uani 1 1 d . .
N1 N 0.19028(11) 1.0887(3) 0.60928(13) 0.0248(5) Uani 1 1 d . .
N2 N 0.28744(11) 1.1142(2) 0.58894(12) 0.0225(5) Uani 1 1 d . .
N3 N 0.16341(13) 1.1674(3) 0.43653(14) 0.0375(7) Uani 1 1 d . .
C1 C 0.25990(13) 1.1224(3) 0.64724(15) 0.0224(6) Uani 1 1 d . .
C2 C 0.29799(14) 1.1613(3) 0.73511(15) 0.0257(6) Uani 1 1 d . .
C3 C 0.26382(16) 1.2437(4) 0.77218(17) 0.0378(8) Uani 1 1 d . .
H3 H 0.2160 1.2725 0.7413 0.045 Uiso 1 1 calc R U
C4 C 0.29958(18) 1.2844(4) 0.85471(19) 0.0485(10) Uani 1 1 d . .
H4 H 0.2768 1.3424 0.8799 0.058 Uiso 1 1 calc R U
C5 C 0.36897(17) 1.2391(4) 0.89959(18) 0.0490(10) Uani 1 1 d . .
H5 H 0.3934 1.2654 0.9560 0.059 Uiso 1 1 calc R U
C6 C 0.40267(16) 1.1566(4) 0.86320(17) 0.0407(8) Uani 1 1 d . .
H6 H 0.4500 1.1263 0.8949 0.049 Uiso 1 1 calc R U
C7 C 0.36825(15) 1.1170(3) 0.78044(16) 0.0325(7) Uani 1 1 d . .
H7 H 0.3919 1.0610 0.7552 0.039 Uiso 1 1 calc R U
C8 C 0.14458(13) 1.0535(3) 0.65179(15) 0.0245(6) Uani 1 1 d . .
C9 C 0.16085(15) 0.9423(3) 0.70635(17) 0.0302(7) Uani 1 1 d . .
C10 C 0.11734(16) 0.9202(4) 0.75042(18) 0.0392(8) Uani 1 1 d . .
H10 H 0.1286 0.8480 0.7894 0.047 Uiso 1 1 calc R U
C11 C 0.05903(17) 1.0003(4) 0.73842(19) 0.0415(8) Uani 1 1 d . .
H11 H 0.0309 0.9840 0.7696 0.050 Uiso 1 1 calc R U
C12 C 0.04084(15) 1.1054(4) 0.68087(19) 0.0369(8) Uani 1 1 d . .
H12 H -0.0009 1.1577 0.6711 0.044 Uiso 1 1 calc R U
C13 C 0.08373(14) 1.1346(3) 0.63710(16) 0.0288(7) Uani 1 1 d . .
C14 C 0.22025(16) 0.8418(4) 0.7170(2) 0.0408(8) Uani 1 1 d . .
H14 H 0.2469 0.8739 0.6833 0.049 Uiso 1 1 calc R U
C15 C 0.27354(18) 0.8295(5) 0.8082(2) 0.0616(12) Uani 1 1 d . .
H15A H 0.3133 0.7705 0.8115 0.092 Uiso 1 1 calc R U
H15B H 0.2493 0.7906 0.8414 0.092 Uiso 1 1 calc R U
H15C H 0.2920 0.9194 0.8297 0.092 Uiso 1 1 calc R U
C16 C 0.1877(2) 0.7030(4) 0.6839(3) 0.0613(11) Uani 1 1 d . .
H16A H 0.1541 0.7117 0.6257 0.092 Uiso 1 1 calc R U
H16B H 0.1623 0.6688 0.7171 0.092 Uiso 1 1 calc R U
H16C H 0.2259 0.6396 0.6876 0.092 Uiso 1 1 calc R U
C17 C 0.06361(15) 1.2494(3) 0.57492(17) 0.0338(7) Uani 1 1 d . .
H17 H 0.1078 1.2781 0.5675 0.041 Uiso 1 1 calc R U
C18 C 0.0345(3) 1.3728(4) 0.6040(2) 0.0689(13) Uani 1 1 d . .
H18A H 0.0331 1.4507 0.5688 0.103 Uiso 1 1 calc R U
H18B H 0.0656 1.3933 0.6619 0.103 Uiso 1 1 calc R U
H18C H -0.0140 1.3533 0.5999 0.103 Uiso 1 1 calc R U
C19 C 0.00918(18) 1.2007(4) 0.49042(19) 0.0473(9) Uani 1 1 d . .
H19A H -0.0012 1.2743 0.4498 0.071 Uiso 1 1 calc R U
H19B H -0.0350 1.1733 0.4958 0.071 Uiso 1 1 calc R U
H19C H 0.0290 1.1232 0.4716 0.071 Uiso 1 1 calc R U
C20 C 0.35863(13) 1.1556(3) 0.59933(14) 0.0214(5) Uani 1 1 d . .
C21 C 0.38049(14) 1.2915(3) 0.61625(15) 0.0235(6) Uani 1 1 d . .
C22 C 0.45059(15) 1.3237(3) 0.62650(17) 0.0307(7) Uani 1 1 d . .
H22 H 0.4663 1.4149 0.6377 0.037 Uiso 1 1 calc R U
C23 C 0.49744(14) 1.2271(3) 0.62082(16) 0.0309(7) Uani 1 1 d . .
H23 H 0.5447 1.2516 0.6285 0.037 Uiso 1 1 calc R U
C24 C 0.47497(14) 1.0954(3) 0.60401(16) 0.0279(6) Uani 1 1 d . .
H24 H 0.5072 1.0294 0.5995 0.034 Uiso 1 1 calc R U
C25 C 0.40581(13) 1.0553(3) 0.59329(15) 0.0220(6) Uani 1 1 d . .
C26 C 0.33393(16) 1.4065(3) 0.62328(18) 0.0329(7) Uani 1 1 d . .
H26 H 0.2870 1.3673 0.6180 0.040 Uiso 1 1 calc R U
C27 C 0.36781(18) 1.4767(4) 0.7084(2) 0.0419(8) Uani 1 1 d . .
H27A H 0.4134 1.5181 0.7145 0.063 Uiso 1 1 calc R U
H27B H 0.3763 1.4098 0.7527 0.063 Uiso 1 1 calc R U
H27C H 0.3354 1.5471 0.7124 0.063 Uiso 1 1 calc R U
C28 C 0.31946(19) 1.5072(4) 0.5522(2) 0.0460(9) Uani 1 1 d . .
H28A H 0.2971 1.4599 0.4989 0.069 Uiso 1 1 calc R U
H28B H 0.3647 1.5478 0.5564 0.069 Uiso 1 1 calc R U
H28C H 0.2873 1.5785 0.5557 0.069 Uiso 1 1 calc R U
C29 C 0.38612(15) 0.9076(3) 0.57879(16) 0.0283(6) Uani 1 1 d . .
H29 H 0.3346 0.8985 0.5694 0.034 Uiso 1 1 calc R U
C30 C 0.4303(2) 0.8245(4) 0.6559(2) 0.0497(10) Uani 1 1 d . .
H30A H 0.4163 0.7290 0.6461 0.075 Uiso 1 1 calc R U
H30B H 0.4217 0.8578 0.7038 0.075 Uiso 1 1 calc R U
H30C H 0.4812 0.8334 0.6672 0.075 Uiso 1 1 calc R U
C31 C 0.3948(2) 0.8538(4) 0.5020(2) 0.0478(9) Uani 1 1 d . .
H31A H 0.3700 0.9140 0.4547 0.072 Uiso 1 1 calc R U
H31B H 0.3743 0.7627 0.4892 0.072 Uiso 1 1 calc R U
H31C H 0.4458 0.8502 0.5125 0.072 Uiso 1 1 calc R U
C32 C 0.16475(18) 1.3099(4) 0.4489(2) 0.0477(10) Uani 1 1 d . .
H32A H 0.1856 1.3543 0.4137 0.072 Uiso 1 1 calc R U
H32B H 0.1938 1.3307 0.5074 0.072 Uiso 1 1 calc R U
H32C H 0.1159 1.3430 0.4341 0.072 Uiso 1 1 calc R U
C33 C 0.11857(18) 1.1327(5) 0.34992(19) 0.0548(11) Uani 1 1 d . .
H33A H 0.1375 1.1773 0.3129 0.082 Uiso 1 1 calc R U
H33B H 0.0695 1.1634 0.3364 0.082 Uiso 1 1 calc R U
H33C H 0.1189 1.0344 0.3426 0.082 Uiso 1 1 calc R U

loop_
_atom_site_aniso_label
_atom_site_aniso_U_11
_atom_site_aniso_U_22
_atom_site_aniso_U_33
_atom_site_aniso_U_23
_atom_site_aniso_U_13
_atom_site_aniso_U_12
Se 0.03236(17) 0.0488(2) 0.0465(2) -0.02062(16) 0.01186(14) -0.00830(16)
Si 0.0199(4) 0.0421(5) 0.0200(4) -0.0032(3) 0.0071(3) -0.0049(3)
N1 0.0161(10) 0.0330(14) 0.0240(11) 0.0016(10) 0.0067(9) -0.0024(10)
N2 0.0198(10) 0.0302(14) 0.0194(10) -0.0008(9) 0.0097(8) -0.0003(9)
N3 0.0287(12) 0.059(2) 0.0205(11) 0.0032(11) 0.0049(10) -0.0082(13)
C1 0.0202(12) 0.0282(16) 0.0185(12) -0.0016(10) 0.0076(10) -0.0003(11)
C2 0.0237(13) 0.0369(17) 0.0166(12) -0.0036(11) 0.0083(10) -0.0033(12)
C3 0.0271(14) 0.059(2) 0.0288(14) -0.0104(15) 0.0124(12) -0.0015(15)
C4 0.0426(18) 0.078(3) 0.0318(16) -0.0227(17) 0.0221(14) -0.0084(18)
C5 0.0399(18) 0.080(3) 0.0246(14) -0.0132(17) 0.0099(13) -0.0130(19)
C6 0.0296(15) 0.065(2) 0.0215(13) -0.0003(14) 0.0034(12) -0.0055(16)
C7 0.0274(14) 0.048(2) 0.0212(13) -0.0019(12) 0.0088(11) -0.0009(13)
C8 0.0188(12) 0.0353(17) 0.0197(12) -0.0009(11) 0.0079(10) -0.0028(12)
C9 0.0240(13) 0.0398(19) 0.0257(13) 0.0053(12) 0.0088(11) 0.0000(13)
C10 0.0341(16) 0.056(2) 0.0295(15) 0.0063(14) 0.0145(13) -0.0074(15)
C11 0.0335(16) 0.064(3) 0.0352(16) -0.0023(16) 0.0218(13) -0.0116(16)
C12 0.0231(14) 0.053(2) 0.0383(16) -0.0067(15) 0.0163(12) -0.0004(14)
C13 0.0225(13) 0.0352(19) 0.0269(13) -0.0049(12) 0.0081(11) -0.0025(12)
C14 0.0288(15) 0.050(2) 0.0412(17) 0.0186(16) 0.0115(13) 0.0069(15)
C15 0.0322(17) 0.088(3) 0.054(2) 0.038(2) 0.0059(16) 0.0071(19)
C16 0.052(2) 0.049(3) 0.080(3) 0.012(2) 0.022(2) 0.0132(19)
C17 0.0278(14) 0.038(2) 0.0339(15) 0.0005(13) 0.0104(12) 0.0059(13)
C18 0.101(3) 0.054(3) 0.049(2) 0.0040(19) 0.027(2) 0.036(3)
C19 0.0399(18) 0.064(3) 0.0313(16) 0.0037(15) 0.0069(14) -0.0003(17)
C20 0.0171(11) 0.0313(16) 0.0156(11) 0.0005(10) 0.0062(9) -0.0018(11)
C21 0.0245(13) 0.0243(15) 0.0199(12) -0.0007(10) 0.0070(10) -0.0004(11)
C22 0.0307(14) 0.0283(18) 0.0320(14) -0.0011(12) 0.0112(12) -0.0077(13)
C23 0.0206(13) 0.042(2) 0.0306(14) -0.0015(13) 0.0110(11) -0.0067(13)
C24 0.0210(13) 0.0395(19) 0.0245(13) -0.0004(12) 0.0105(11) 0.0003(12)
C25 0.0213(12) 0.0272(16) 0.0170(11) 0.0002(10) 0.0072(10) -0.0001(11)
C26 0.0298(15) 0.0273(17) 0.0362(15) -0.0017(13) 0.0073(12) 0.0021(13)
C27 0.0401(17) 0.038(2) 0.0433(17) -0.0144(15) 0.0123(14) 0.0011(15)
C28 0.0464(19) 0.0314(19) 0.0485(18) 0.0069(15) 0.0065(16) 0.0022(15)
C29 0.0262(14) 0.0280(17) 0.0297(14) -0.0028(12) 0.0101(11) -0.0015(12)
C30 0.065(2) 0.030(2) 0.0407(18) 0.0059(14) 0.0068(16) -0.0034(17)
C31 0.067(2) 0.039(2) 0.0433(18) -0.0146(15) 0.0289(17) -0.0108(18)
C32 0.0365(17) 0.060(3) 0.0352(16) 0.0209(16) 0.0027(13) -0.0037(16)
C33 0.0354(17) 0.096(3) 0.0234(15) 0.0047(17) 0.0010(13) -0.0113(19)

loop_
_atom_type_symbol
_atom_type_description
_atom_type_scat_dispersion_real
_atom_type_scat_dispersion_imag
_atom_type_scat_source
C C 0.0033 0.0016 'International Tables Vol C Tables 4.2.6.8 and 6.1.1.4'
H H 0.0000 0.0000 'International Tables Vol C Tables 4.2.6.8 and 6.1.1.4'
N N 0.0061 0.0033 'International Tables Vol C Tables 4.2.6.8 and 6.1.1.4'
Si Si 0.0817 0.0704 'International Tables Vol C Tables 4.2.6.8 and 6.1.1.4'
Se Se -0.0929 2.2259 'International Tables Vol C Tables 4.2.6.8 and 6.1.1.4'

loop_
_geom_angle_atom_site_label_1
_geom_angle_atom_site_label_2
_geom_angle_atom_site_label_3
_geom_angle
N3 Si N1 113.44(13)
N3 Si N2 109.16(13)
N1 Si N2 70.81(10)
N3 Si Se 117.75(10)
N1 Si Se 116.17(9)
N2 Si Se 120.83(8)
N3 Si C1 118.12(13)
N1 Si C1 35.40(9)
N2 Si C1 35.49(9)
Se Si C1 124.12(8)
C1 N1 C8 124.9(2)
C1 N1 Si 91.75(17)
C8 N1 Si 139.23(18)
C1 N2 C20 125.9(2)
C1 N2 Si 90.71(16)
C20 N2 Si 143.32(17)
C32 N3 C33 110.8(3)
C32 N3 Si 126.2(2)
C33 N3 Si 122.7(3)
N1 C1 N2 106.5(2)
N1 C1 C2 126.4(2)
N2 C1 C2 127.0(2)
N1 C1 Si 52.86(13)
N2 C1 Si 53.81(12)
C2 C1 Si 177.1(2)
C3 C2 C7 120.4(2)
C3 C2 C1 119.2(2)
C7 C2 C1 120.3(3)
C2 C3 C4 120.1(3)
C5 C4 C3 119.2(3)
C6 C5 C4 120.7(3)
C5 C6 C7 120.8(3)
C6 C7 C2 118.7(3)
C9 C8 C13 121.3(3)
C9 C8 N1 120.8(2)
C13 C8 N1 117.9(2)
C10 C9 C8 117.7(3)
C10 C9 C14 118.5(3)
C8 C9 C14 123.7(3)
C11 C10 C9 121.5(3)
C10 C11 C12 120.4(3)
C11 C12 C13 120.4(3)
C12 C13 C8 118.5(3)
C12 C13 C17 120.0(3)
C8 C13 C17 121.6(3)
C9 C14 C16 109.5(3)
C9 C14 C15 112.2(3)
C16 C14 C15 110.1(3)
C13 C17 C18 112.8(3)
C13 C17 C19 110.2(3)
C18 C17 C19 110.2(3)
C21 C20 C25 121.1(2)
C21 C20 N2 120.8(2)
C25 C20 N2 118.1(2)
C22 C21 C20 117.6(3)
C22 C21 C26 117.3(3)
C20 C21 C26 125.1(2)
C23 C22 C21 122.1(3)
C24 C23 C22 119.3(3)
C23 C24 C25 121.9(3)
C24 C25 C20 118.0(3)
C24 C25 C29 118.8(3)
C20 C25 C29 123.2(2)
C21 C26 C28 110.2(3)
C21 C26 C27 111.3(2)
C28 C26 C27 111.4(3)
C25 C29 C31 111.7(3)
C25 C29 C30 110.3(2)
C31 C29 C30 111.1(3)

loop_
_geom_bond_atom_site_label_1
_geom_bond_atom_site_label_2
_geom_bond_distance
Se Si 2.1241(10)
Si N3 1.683(3)
Si N1 1.854(2)
Si N2 1.876(2)
Si C1 2.324(3)
N1 C1 1.347(3)
N1 C8 1.447(3)
N2 C1 1.349(3)
N2 C20 1.447(3)
N3 C32 1.422(5)
N3 C33 1.467(4)
C1 C2 1.474(3)
C2 C3 1.389(4)
C2 C7 1.403(4)
C3 C4 1.395(4)
C4 C5 1.390(5)
C5 C6 1.375(5)
C6 C7 1.393(4)
C8 C9 1.406(4)
C8 C13 1.411(4)
C9 C10 1.405(4)
C9 C14 1.518(4)
C10 C11 1.372(5)
C11 C12 1.390(5)
C12 C13 1.403(4)
C13 C17 1.511(4)
C14 C16 1.532(6)
C14 C15 1.538(4)
C17 C18 1.528(5)
C17 C19 1.532(4)
C20 C21 1.408(4)
C20 C25 1.413(4)
C21 C22 1.403(4)
C21 C26 1.515(4)
C22 C23 1.380(4)
C23 C24 1.371(4)
C24 C25 1.402(4)
C25 C29 1.506(4)
C26 C28 1.529(4)
C26 C27 1.538(4)
C29 C31 1.522(4)
C29 C30 1.531(4)

loop_
_geom_torsion_atom_site_label_1
_geom_torsion_atom_site_label_2
_geom_torsion_atom_site_label_3
_geom_torsion_atom_site_label_4
_geom_torsion
N3 Si N1 C1 -106.07(19)
N2 Si N1 C1 -2.90(17)
Se Si N1 C1 112.80(16)
N3 Si N1 C8 98.3(3)
N2 Si N1 C8 -158.6(3)
Se Si N1 C8 -42.9(3)
C1 Si N1 C8 -155.7(4)
N3 Si N2 C1 111.85(19)
N1 Si N2 C1 2.89(16)
Se Si N2 C1 -106.75(16)
N3 Si N2 C20 -63.9(4)
N1 Si N2 C20 -172.9(4)
Se Si N2 C20 77.5(3)
C1 Si N2 C20 -175.7(4)
N1 Si N3 C32 38.4(3)
N2 Si N3 C32 -38.4(3)
Se Si N3 C32 178.8(2)
C1 Si N3 C32 -0.8(3)
N1 Si N3 C33 -134.8(2)
N2 Si N3 C33 148.4(2)
Se Si N3 C33 5.7(3)
C1 Si N3 C33 -173.9(2)
C8 N1 C1 N2 164.8(3)
Si N1 C1 N2 4.0(2)
C8 N1 C1 C2 -15.6(5)
Si N1 C1 C2 -176.5(3)
C8 N1 C1 Si 160.9(3)
C20 N2 C1 N1 172.9(3)
Si N2 C1 N1 -3.9(2)
C20 N2 C1 C2 -6.6(5)
Si N2 C1 C2 176.5(3)
C20 N2 C1 Si 176.9(3)
N1 C1 C2 C3 -39.7(5)
N2 C1 C2 C3 139.7(3)
N1 C1 C2 C7 141.0(3)
N2 C1 C2 C7 -39.5(5)
C7 C2 C3 C4 0.8(5)
C1 C2 C3 C4 -178.5(3)
C2 C3 C4 C5 -1.4(6)
C3 C4 C5 C6 0.8(6)
C4 C5 C6 C7 0.3(6)
C5 C6 C7 C2 -0.9(5)
C3 C2 C7 C6 0.4(5)
C1 C2 C7 C6 179.6(3)
C1 N1 C8 C9 -60.0(4)
Si N1 C8 C9 89.9(3)
C1 N1 C8 C13 119.6(3)
Si N1 C8 C13 -90.5(4)
C13 C8 C9 C10 -4.4(4)
N1 C8 C9 C10 175.2(3)
C13 C8 C9 C14 172.6(3)
N1 C8 C9 C14 -7.8(4)
C8 C9 C10 C11 2.7(5)
C14 C9 C10 C11 -174.5(3)
C9 C10 C11 C12 0.9(5)
C10 C11 C12 C13 -2.9(5)
C11 C12 C13 C8 1.2(4)
C11 C12 C13 C17 -179.8(3)
C9 C8 C13 C12 2.5(4)
N1 C8 C13 C12 -177.1(2)
C9 C8 C13 C17 -176.5(3)
N1 C8 C13 C17 3.9(4)
C10 C9 C14 C16 64.1(4)
C8 C9 C14 C16 -112.9(3)
C10 C9 C14 C15 -58.5(4)
C8 C9 C14 C15 124.5(3)
C12 C13 C17 C18 39.1(4)
C8 C13 C17 C18 -141.9(3)
C12 C13 C17 C19 -84.5(3)
C8 C13 C17 C19 94.5(3)
C1 N2 C20 C21 -62.2(4)
Si N2 C20 C21 112.5(3)
C1 N2 C20 C25 116.8(3)
Si N2 C20 C25 -68.4(4)
C25 C20 C21 C22 0.3(4)
N2 C20 C21 C22 179.3(2)
C25 C20 C21 C26 179.5(2)
N2 C20 C21 C26 -1.5(4)
C20 C21 C22 C23 -0.3(4)
C26 C21 C22 C23 -179.6(3)
C21 C22 C23 C24 0.5(4)
C22 C23 C24 C25 -0.7(4)
C23 C24 C25 C20 0.7(4)
C23 C24 C25 C29 -177.3(2)
C21 C20 C25 C24 -0.5(4)
N2 C20 C25 C24 -179.5(2)
C21 C20 C25 C29 177.4(2)
N2 C20 C25 C29 -1.6(3)
C22 C21 C26 C28 65.6(3)
C20 C21 C26 C28 -113.6(3)
C22 C21 C26 C27 -58.4(4)
C20 C21 C26 C27 122.4(3)
C24 C25 C29 C31 -58.5(3)
C20 C25 C29 C31 123.6(3)
C24 C25 C29 C30 65.5(3)
C20 C25 C29 C30 -112.4(3)
